data_1544994
loop_
_publ_author_name
'Erker, Gerhard'
'Wang, Tongdao'
'Wang, Long'
'Daniliuc, Constantin Gabriel'
'Samigullin, Kamil'
'Wagner, Matthias'
'Kehr, Gerald'

_publ_section_title
;
 CO/CO and NO/NO Coupling at a Hidden Frustrated Lewis Pair Template
;
_journal_name_full 'Chem. Sci.'
_journal_paper_doi 10.1039/C6SC04459J
_journal_year 2017
_chemical_formula_sum 'C30 H23 B F15 N'
_chemical_formula_weight 693.30
_space_group_crystal_system monoclinic
_space_group_IT_number 4
_space_group_name_Hall 'P 2yb'
_space_group_name_H-M_alt 'P 1 21 1'
_symmetry_space_group_name_Hall 'P 2yb'
_symmetry_space_group_name_H-M 'P 1 21 1'
_atom_sites_solution_hydrogens geom
_audit_update_record
;
2016-09-27 deposited with the CCDC.
2017-01-04 downloaded from the CCDC.
;
_cell_angle_alpha 90
_cell_angle_beta 98.211(4)
_cell_angle_gamma 90
_cell_formula_units_Z 4
_cell_length_a 9.1176(12)
_cell_length_b 16.071(2)
_cell_length_c 19.360(2)
_cell_measurement_reflns_used 8325
_cell_measurement_temperature 100.(2)
_cell_measurement_theta_max 24.2809
_cell_measurement_theta_min 2.3533
_cell_volume 2807.7(6)
_computing_cell_refinement 'SAINT V8.34A (Bruker AXS Inc., 2013)'
_computing_data_collection
;
APEX2 v.2014.1-1 (Bruker AXS Inc., 2014)

;
_computing_data_reduction 'SAINT V8.34A (Bruker AXS Inc., 2013)'
_computing_molecular_graphics 'XP (Sheldrick, 2014)'
_computing_publication_material 'SHELXL-2014 (Sheldrick, 2014)'
_computing_structure_refinement 'SHELXL-2014/7 (Sheldrick, 2014)'
_computing_structure_solution 'SHELXL-2014 (Sheldrick, 2014)'
_diffrn_ambient_temperature 100.(2)
_diffrn_detector_area_resol_mean 10.4167
_diffrn_measured_fraction_theta_full 0.998
_diffrn_measured_fraction_theta_max 0.998
_diffrn_measurement_device_type 'Bruker D8 Venture PHOTON 100 CMOS'
_diffrn_measurement_method 'omega and phi scans'
_diffrn_radiation_monochromator 'MX mirror'
_diffrn_radiation_type 'Mo K\a'
_diffrn_radiation_wavelength 0.71073
_diffrn_reflns_av_R_equivalents 0.1374
_diffrn_reflns_av_unetI/netI 0.1090
_diffrn_reflns_limit_h_max 10
_diffrn_reflns_limit_h_min -10
_diffrn_reflns_limit_k_max 18
_diffrn_reflns_limit_k_min -18
_diffrn_reflns_limit_l_max 22
_diffrn_reflns_limit_l_min -22
_diffrn_reflns_number 38910
_diffrn_reflns_theta_full 24.71
_diffrn_reflns_theta_max 24.71
_diffrn_reflns_theta_min 2.35
_diffrn_source 'Mo ImS'
_diffrn_source_type 'micro focus tube'
_exptl_absorpt_coefficient_mu 0.165
_exptl_absorpt_correction_T_max 0.99
_exptl_absorpt_correction_T_min 0.70
_exptl_absorpt_correction_type multi-scan
_exptl_absorpt_process_details
;
Bruker AXS (2014). SADABS, Version 2014/2, Bruker AXS Inc., Madison, Wisconsin,
USA.
;
_exptl_crystal_colour colourless
_exptl_crystal_density_diffrn 1.640
_exptl_crystal_density_method 'not measured'
_exptl_crystal_description plate
_exptl_crystal_F_000 1400
_exptl_crystal_size_max 0.388
_exptl_crystal_size_mid 0.217
_exptl_crystal_size_min 0.044
_refine_diff_density_max 0.442
_refine_diff_density_min -0.373
_refine_ls_abs_structure_details
;
Flack x determined using 2302 quotients [(I+)-(I-)]/[(I+)+(I-)]
(Parsons, Flack and Wagner, Acta Cryst. B69 (2013) 249-259).
;
_refine_ls_abs_structure_Flack 0.5(5)
_refine_ls_extinction_method none
_refine_ls_goodness_of_fit_ref 1.045
_refine_ls_hydrogen_treatment constr
_refine_ls_matrix_type full
_refine_ls_number_parameters 857
_refine_ls_number_reflns 9575
_refine_ls_number_restraints 1
_refine_ls_restrained_S_all 1.045
_refine_ls_R_factor_all 0.1115
_refine_ls_R_factor_gt 0.0612
_refine_ls_shift/su_max 0.000
_refine_ls_shift/su_mean 0.000
_refine_ls_structure_factor_coef Fsqd
_refine_ls_weighting_details 'w=1/[\s^2^(Fo^2^)+(0.0373P)^2^+2.3581P] where P=(Fo^2^+2Fc^2^)/3'
_refine_ls_weighting_scheme calc
_refine_ls_wR_factor_gt 0.1098
_refine_ls_wR_factor_ref 0.1284
_reflns_number_gt 6526
_reflns_number_total 9575
_reflns_threshold_expression 'I > 2\s(I)'
_cod_data_source_file c6sc04459j2.cif
_cod_data_source_block erk8298
_cod_database_code 1544994

loop_
_space_group_symop_operation_xyz
'x, y, z'
'-x, y+1/2, -z'

loop_
_atom_site_type_symbol
_atom_site_label
_atom_site_fract_x
_atom_site_fract_y
_atom_site_fract_z
_atom_site_U_iso_or_equiv
_atom_site_adp_type
_atom_site_calc_flag
_atom_site_refinement_flags_adp
_atom_site_refinement_flags_posn
_atom_site_occupancy
N N1A 0.5292(7) 0.7728(4) 0.4659(3) 0.0149(15) Uani d . . 1
B B1A 0.2923(10) 0.7718(6) 0.6099(5) 0.015(2) Uani d . . 1
C C1A 0.4044(8) 0.7820(5) 0.4887(4) 0.0127(18) Uani d . . 1
H H1A 0.355 0.8322 0.4737 0.015 Uiso calc U R 1
C C2A 0.3229(8) 0.7308(5) 0.5329(4) 0.0197(19) Uani d . . 1
H H2A 0.3836 0.6796 0.5444 0.024 Uiso calc U R 1
C C3A 0.1780(8) 0.7021(5) 0.4870(4) 0.0207(19) Uani d . . 1
H H321 0.1189 0.751 0.4702 0.031 Uiso calc U R 1
H H322 0.1208 0.6669 0.5147 0.031 Uiso calc U R 1
H H323 0.2028 0.6704 0.447 0.031 Uiso calc U R 1
C C11A 0.5773(9) 0.8401(5) 0.4161(4) 0.0199(19) Uani d . . 1
C C12A 0.6348(9) 0.7921(5) 0.3572(4) 0.023(2) Uani d . . 1
H H12A 0.5551 0.755 0.3351 0.028 Uiso calc U R 1
H H12B 0.657 0.8324 0.3214 0.028 Uiso calc U R 1
C C13A 0.7722(9) 0.7403(6) 0.3798(4) 0.029(2) Uani d . . 1
H H13A 0.8615 0.7744 0.3768 0.035 Uiso calc U R 1
H H13B 0.7737 0.6924 0.3478 0.035 Uiso calc U R 1
C C14A 0.7769(9) 0.7085(5) 0.4539(4) 0.0215(19) Uani d . . 1
H H14A 0.8363 0.7482 0.4855 0.026 Uiso calc U R 1
H H14B 0.8307 0.6548 0.4575 0.026 Uiso calc U R 1
C C15A 0.6297(9) 0.6954(5) 0.4809(4) 0.0196(19) Uani d . . 1
C C16A 0.4470(8) 0.8944(5) 0.3850(4) 0.023(2) Uani d . . 1
H H16A 0.4791 0.9322 0.3504 0.035 Uiso calc U R 1
H H16B 0.4117 0.9268 0.4222 0.035 Uiso calc U R 1
H H16C 0.3667 0.8589 0.3625 0.035 Uiso calc U R 1
C C17A 0.6951(9) 0.8961(5) 0.4571(4) 0.027(2) Uani d . . 1
H H17A 0.7508 0.9249 0.4246 0.04 Uiso calc U R 1
H H17B 0.763 0.8621 0.4893 0.04 Uiso calc U R 1
H H17C 0.6467 0.9372 0.4837 0.04 Uiso calc U R 1
C C18A 0.5469(9) 0.6214(5) 0.4422(4) 0.026(2) Uani d . . 1
H H18A 0.5354 0.6313 0.3917 0.039 Uiso calc U R 1
H H18B 0.449 0.6156 0.4569 0.039 Uiso calc U R 1
H H18C 0.6039 0.5702 0.4532 0.039 Uiso calc U R 1
C C19A 0.6677(9) 0.6793(5) 0.5588(4) 0.024(2) Uani d . . 1
H H19A 0.743 0.6355 0.5668 0.037 Uiso calc U R 1
H H19B 0.5784 0.6616 0.5775 0.037 Uiso calc U R 1
H H19C 0.7061 0.7305 0.5823 0.037 Uiso calc U R 1
C C21A 0.1980(8) 0.8606(5) 0.6095(4) 0.0152(18) Uani d . . 1
C C22A 0.1328(8) 0.9093(5) 0.5542(4) 0.0174(19) Uani d . . 1
C C23A 0.0596(8) 0.9838(5) 0.5618(4) 0.0186(19) Uani d . . 1
C C24A 0.0517(8) 1.0151(5) 0.6260(4) 0.0171(18) Uani d . . 1
C C25A 0.1153(9) 0.9710(5) 0.6835(4) 0.020(2) Uani d . . 1
C C26A 0.1864(8) 0.8965(5) 0.6739(4) 0.0152(18) Uani d . . 1
C C31A 0.2025(8) 0.6969(5) 0.6453(4) 0.0154(18) Uani d . . 1
C C32A 0.0593(9) 0.7008(5) 0.6604(4) 0.0190(19) Uani d . . 1
C C33A -0.0156(9) 0.6357(5) 0.6887(4) 0.0178(19) Uani d . . 1
C C34A 0.0554(10) 0.5613(5) 0.7014(4) 0.021(2) Uani d . . 1
C C35A 0.1938(10) 0.5526(5) 0.6862(4) 0.021(2) Uani d . . 1
C C36A 0.2654(8) 0.6171(5) 0.6594(4) 0.0162(18) Uani d . . 1
C C41A 0.4551(8) 0.7969(5) 0.6559(4) 0.0151(19) Uani d . . 1
C C42A 0.5358(8) 0.8630(5) 0.6333(4) 0.0179(18) Uani d . . 1
C C43A 0.6715(9) 0.8898(5) 0.6654(4) 0.0214(19) Uani d . . 1
C C44A 0.7367(8) 0.8509(6) 0.7237(4) 0.027(2) Uani d . . 1
C C45A 0.6594(9) 0.7862(6) 0.7513(4) 0.023(2) Uani d . . 1
C C46A 0.5234(8) 0.7628(5) 0.7176(4) 0.0185(19) Uani d . . 1
N N1B 0.0233(7) 0.2239(5) 1.0336(3) 0.0257(18) Uani d . . 1
B B1B 0.2737(10) 0.2251(6) 0.8946(5) 0.020(2) Uani d . . 1
C C3B 0.3956(8) 0.2645(6) 1.0258(4) 0.023(2) Uani d . . 1
H H301 0.3796 0.2951 1.0678 0.035 Uiso calc U R 1
H H302 0.4675 0.2944 1.0019 0.035 Uiso calc U R 1
H H303 0.4339 0.2088 1.0389 0.035 Uiso calc U R 1
C C1B 0.1479(9) 0.2075(6) 1.0112(4) 0.025(2) Uani d . . 1
H H1B 0.1809 0.152 1.0201 0.03 Uiso calc U R 1
C C2B 0.2458(8) 0.2565(6) 0.9758(4) 0.025(2) Uani d . . 1
H H2B 0.2022 0.3137 0.9706 0.03 Uiso calc U R 1
C C11B -0.0561(10) 0.3091(6) 1.0228(5) 0.034(2) Uani d . . 1
C C12B -0.2059(11) 0.3054(8) 1.0488(6) 0.052(3) Uani d . . 1
H H12C -0.2464 0.3626 1.048 0.063 Uiso calc U R 1
H H12D -0.2738 0.272 1.0151 0.063 Uiso calc U R 1
C C13B -0.2089(11) 0.2696(8) 1.1211(5) 0.051(3) Uani d . . 1
H H13C -0.3107 0.2509 1.1252 0.062 Uiso calc U R 1
H H13D -0.1814 0.3135 1.1564 0.062 Uiso calc U R 1
C C14B -0.1025(10) 0.1966(6) 1.1355(4) 0.035(2) Uani d . . 1
H H14C -0.0138 0.2159 1.167 0.043 Uiso calc U R 1
H H14D -0.151 0.1534 1.1609 0.043 Uiso calc U R 1
C C15B -0.0514(9) 0.1564(6) 1.0722(4) 0.030(2) Uani d . . 1
C C16B 0.0435(11) 0.3739(7) 1.0634(5) 0.044(3) Uani d . . 1
H H16D 0.1336 0.381 1.0418 0.067 Uiso calc U R 1
H H16E 0.0703 0.3553 1.1118 0.067 Uiso calc U R 1
H H16F -0.0093 0.4271 1.0627 0.067 Uiso calc U R 1
C C17B -0.0897(10) 0.3289(6) 0.9456(4) 0.035(2) Uani d . . 1
H H17D -0.1427 0.2821 0.921 0.053 Uiso calc U R 1
H H17E 0.0033 0.3385 0.9269 0.053 Uiso calc U R 1
H H17F -0.1514 0.379 0.939 0.053 Uiso calc U R 1
C C18B 0.0583(11) 0.0878(6) 1.0981(5) 0.044(3) Uani d . . 1
H H18D 0.1439 0.1122 1.1276 0.066 Uiso calc U R 1
H H18E 0.0915 0.0599 1.0581 0.066 Uiso calc U R 1
H H18F 0.0101 0.0473 1.1253 0.066 Uiso calc U R 1
C C19B -0.1793(10) 0.1179(7) 1.0216(5) 0.044(3) Uani d . . 1
H H19D -0.2416 0.0841 1.0479 0.066 Uiso calc U R 1
H H19E -0.1385 0.0827 0.9876 0.066 Uiso calc U R 1
H H19F -0.2391 0.1624 0.997 0.066 Uiso calc U R 1
C C21B 0.1154(9) 0.2111(5) 0.8436(4) 0.0187(19) Uani d . . 1
C C22B 0.0577(9) 0.2548(5) 0.7828(4) 0.022(2) Uani d . . 1
C C23B -0.0743(9) 0.2362(6) 0.7426(4) 0.027(2) Uani d . . 1
C C24B -0.1600(9) 0.1723(7) 0.7594(4) 0.033(3) Uani d . . 1
C C25B -0.1093(10) 0.1244(6) 0.8160(5) 0.033(2) Uani d . . 1
C C26B 0.0230(9) 0.1457(6) 0.8560(4) 0.023(2) Uani d . . 1
C C31B 0.3746(9) 0.3043(5) 0.8692(4) 0.020(2) Uani d . . 1
C C32B 0.3205(9) 0.3864(6) 0.8650(4) 0.026(2) Uani d . . 1
C C33B 0.3972(11) 0.4528(5) 0.8441(5) 0.030(2) Uani d . . 1
C C34B 0.5315(10) 0.4450(6) 0.8244(4) 0.030(2) Uani d . . 1
C C35B 0.5941(9) 0.3657(6) 0.8270(4) 0.023(2) Uani d . . 1
C C36B 0.5157(9) 0.3003(5) 0.8514(4) 0.022(2) Uani d . . 1
C C41B 0.3603(8) 0.1346(5) 0.8875(4) 0.0172(19) Uani d . . 1
C C42B 0.3877(8) 0.1094(5) 0.8215(4) 0.0161(18) Uani d . . 1
C C43B 0.4542(9) 0.0379(5) 0.8056(4) 0.021(2) Uani d . . 1
C C44B 0.5053(10) -0.0166(5) 0.8590(5) 0.028(2) Uani d . . 1
C C45B 0.4818(10) 0.0031(5) 0.9243(4) 0.029(2) Uani d . . 1
C C46B 0.4089(9) 0.0754(5) 0.9378(4) 0.024(2) Uani d . . 1
F F22A 0.1354(5) 0.8863(3) 0.4872(2) 0.0251(11) Uani d . . 1
F F23A -0.0018(5) 1.0254(3) 0.5039(2) 0.0278(11) Uani d . . 1
F F24A -0.0189(5) 1.0874(3) 0.6349(2) 0.0271(12) Uani d . . 1
F F25A 0.1084(5) 1.0010(3) 0.7477(2) 0.0269(11) Uani d . . 1
F F26A 0.2418(5) 0.8562(3) 0.7332(2) 0.0236(11) Uani d . . 1
F F32A -0.0244(5) 0.7708(3) 0.6478(2) 0.0228(11) Uani d . . 1
F F33A -0.1531(5) 0.6467(3) 0.7040(2) 0.0249(11) Uani d . . 1
F F34A -0.0146(5) 0.4979(3) 0.7292(2) 0.0328(12) Uani d . . 1
F F35A 0.2661(5) 0.4786(3) 0.6987(2) 0.0313(12) Uani d . . 1
F F36A 0.4033(5) 0.6020(3) 0.6457(2) 0.0229(11) Uani d . . 1
F F42A 0.4773(5) 0.9063(3) 0.5755(2) 0.0194(10) Uani d . . 1
F F43A 0.7399(5) 0.9542(3) 0.6385(2) 0.0330(13) Uani d . . 1
F F44A 0.8701(5) 0.8746(4) 0.7566(3) 0.0399(14) Uani d . . 1
F F45A 0.7208(5) 0.7505(3) 0.8113(2) 0.0340(13) Uani d . . 1
F F46A 0.4563(5) 0.7043(3) 0.7526(2) 0.0258(11) Uani d . . 1
F F22B 0.1342(5) 0.3183(3) 0.7593(2) 0.0293(12) Uani d . . 1
F F23B -0.1211(5) 0.2814(3) 0.6850(2) 0.0401(14) Uani d . . 1
F F24B -0.2896(5) 0.1532(4) 0.7200(3) 0.0458(15) Uani d . . 1
F F25B -0.1889(6) 0.0587(3) 0.8344(3) 0.0421(14) Uani d . . 1
F F26B 0.0681(5) 0.0936(3) 0.9111(2) 0.0308(12) Uani d . . 1
F F32B 0.1826(5) 0.4024(3) 0.8799(2) 0.0321(12) Uani d . . 1
F F33B 0.3327(6) 0.5307(3) 0.8415(3) 0.0411(14) Uani d . . 1
F F34B 0.6052(6) 0.5099(3) 0.8015(3) 0.0446(14) Uani d . . 1
F F35B 0.7251(5) 0.3544(3) 0.8063(3) 0.0325(12) Uani d . . 1
F F36B 0.5934(5) 0.2271(3) 0.8555(2) 0.0261(11) Uani d . . 1
F F42B 0.3462(5) 0.1619(3) 0.7667(2) 0.0234(11) Uani d . . 1
F F43B 0.4727(5) 0.0201(3) 0.7397(2) 0.0293(12) Uani d . . 1
F F44B 0.5753(6) -0.0871(3) 0.8453(3) 0.0466(16) Uani d . . 1
F F45B 0.5299(7) -0.0488(3) 0.9782(3) 0.0483(16) Uani d . . 1
F F46B 0.3856(5) 0.0837(3) 1.0050(2) 0.0327(13) Uani d . . 1

loop_
_atom_site_aniso_label
_atom_site_aniso_U_11
_atom_site_aniso_U_22
_atom_site_aniso_U_33
_atom_site_aniso_U_12
_atom_site_aniso_U_13
_atom_site_aniso_U_23
N1A 0.018(4) 0.015(4) 0.013(3) -0.003(3) 0.006(3) 0.000(3)
B1A 0.015(5) 0.011(5) 0.018(5) 0.006(4) 0.004(4) -0.001(4)
C1A 0.010(4) 0.018(5) 0.009(4) -0.005(3) -0.001(3) -0.007(3)
C2A 0.011(4) 0.026(5) 0.021(5) -0.003(4) -0.002(3) 0.003(4)
C3A 0.020(5) 0.023(5) 0.018(5) -0.006(4) 0.001(4) -0.004(4)
C11A 0.018(4) 0.022(5) 0.021(5) -0.008(4) 0.006(4) -0.004(4)
C12A 0.015(5) 0.029(5) 0.026(5) -0.003(4) 0.008(4) 0.000(4)
C13A 0.016(5) 0.048(7) 0.025(5) 0.004(4) 0.007(4) -0.004(4)
C14A 0.016(4) 0.030(5) 0.020(5) 0.002(4) 0.007(4) -0.006(4)
C15A 0.014(4) 0.023(5) 0.019(5) 0.004(4) -0.003(4) -0.003(4)
C16A 0.023(5) 0.021(5) 0.028(5) -0.002(4) 0.007(4) 0.008(4)
C17A 0.023(5) 0.035(6) 0.023(5) -0.014(4) 0.007(4) -0.005(4)
C18A 0.026(5) 0.023(5) 0.028(5) 0.005(4) -0.004(4) -0.003(4)
C19A 0.021(5) 0.029(5) 0.025(5) 0.009(4) 0.007(4) 0.006(4)
C21A 0.008(4) 0.020(5) 0.018(4) 0.000(3) 0.001(3) -0.001(4)
C22A 0.008(4) 0.020(5) 0.025(5) 0.004(4) 0.004(3) -0.002(4)
C23A 0.017(4) 0.020(5) 0.019(5) -0.002(4) 0.000(4) 0.005(4)
C24A 0.012(4) 0.014(5) 0.025(5) 0.003(4) 0.001(3) 0.000(4)
C25A 0.023(5) 0.026(5) 0.012(5) -0.003(4) 0.009(4) -0.010(4)
C26A 0.010(4) 0.019(5) 0.016(5) -0.003(4) 0.000(3) 0.004(4)
C31A 0.016(4) 0.016(5) 0.015(4) 0.003(4) 0.004(3) -0.006(3)
C32A 0.018(5) 0.022(5) 0.015(4) 0.005(4) -0.003(4) -0.003(4)
C33A 0.017(4) 0.024(5) 0.013(4) 0.000(4) 0.007(3) -0.002(3)
C34A 0.032(5) 0.019(5) 0.015(4) 0.000(4) 0.012(4) 0.003(4)
C35A 0.032(5) 0.018(5) 0.015(4) 0.011(4) 0.005(4) 0.001(4)
C36A 0.009(4) 0.027(5) 0.014(4) 0.004(4) 0.007(3) -0.003(4)
C41A 0.008(4) 0.024(5) 0.012(4) 0.005(4) -0.001(3) -0.002(4)
C42A 0.015(4) 0.027(5) 0.011(4) 0.006(4) 0.001(3) -0.001(4)
C43A 0.019(5) 0.029(5) 0.017(5) -0.003(4) 0.006(4) -0.003(4)
C44A 0.006(4) 0.049(6) 0.024(5) 0.001(4) 0.003(4) -0.020(4)
C45A 0.015(5) 0.041(6) 0.012(5) 0.012(4) -0.001(4) -0.004(4)
C46A 0.013(4) 0.027(5) 0.017(4) 0.001(4) 0.009(4) -0.006(4)
N1B 0.012(4) 0.050(5) 0.015(4) -0.002(4) 0.002(3) 0.006(3)
B1B 0.016(5) 0.023(6) 0.023(6) 0.004(4) 0.007(4) -0.003(4)
C3B 0.017(5) 0.037(5) 0.016(4) -0.004(4) 0.006(4) -0.004(4)
C1B 0.021(5) 0.047(6) 0.008(4) -0.008(4) 0.002(4) -0.007(4)
C2B 0.011(4) 0.042(6) 0.023(5) 0.000(4) 0.005(4) -0.008(4)
C11B 0.019(5) 0.048(7) 0.036(6) 0.005(5) 0.007(4) 0.001(5)
C12B 0.029(6) 0.075(9) 0.054(7) 0.011(6) 0.008(5) -0.008(6)
C13B 0.034(6) 0.098(9) 0.026(6) 0.005(6) 0.015(5) -0.011(6)
C14B 0.028(5) 0.058(7) 0.022(5) -0.021(5) 0.010(4) 0.001(5)
C15B 0.017(5) 0.052(6) 0.021(5) -0.008(5) 0.001(4) 0.004(4)
C16B 0.052(6) 0.058(7) 0.022(5) 0.024(6) -0.001(5) -0.018(5)
C17B 0.023(5) 0.045(6) 0.034(6) 0.000(5) -0.013(4) 0.000(5)
C18B 0.041(6) 0.053(7) 0.040(6) -0.008(5) 0.005(5) 0.004(5)
C19B 0.036(6) 0.063(7) 0.033(6) -0.018(5) 0.007(5) -0.004(5)
C21B 0.020(5) 0.025(5) 0.014(4) 0.003(4) 0.010(4) -0.007(4)
C22B 0.017(5) 0.033(6) 0.017(5) 0.008(4) 0.003(4) -0.004(4)
C23B 0.018(5) 0.045(6) 0.017(5) 0.007(5) 0.001(4) -0.005(4)
C24B 0.011(5) 0.068(8) 0.017(5) 0.011(5) -0.009(4) -0.021(5)
C25B 0.025(5) 0.042(6) 0.034(6) -0.007(5) 0.013(5) -0.018(5)
C26B 0.020(5) 0.038(6) 0.012(5) 0.007(4) 0.003(4) -0.008(4)
C31B 0.027(5) 0.020(5) 0.012(4) 0.001(4) -0.004(4) -0.006(4)
C32B 0.018(5) 0.039(6) 0.020(5) 0.013(4) 0.002(4) -0.007(4)
C33B 0.042(6) 0.016(5) 0.031(5) 0.001(4) 0.003(5) -0.004(4)
C34B 0.037(6) 0.033(6) 0.019(5) -0.009(5) 0.003(4) 0.005(4)
C35B 0.024(5) 0.028(5) 0.017(5) -0.001(4) 0.002(4) -0.001(4)
C36B 0.022(5) 0.020(5) 0.023(5) 0.007(4) -0.004(4) -0.002(4)
C41B 0.014(4) 0.020(5) 0.019(5) -0.003(4) 0.003(3) -0.004(4)
C42B 0.011(4) 0.025(5) 0.012(4) 0.001(4) 0.001(3) 0.002(4)
C43B 0.019(5) 0.031(5) 0.013(5) 0.002(4) 0.007(4) -0.005(4)
C44B 0.033(5) 0.019(5) 0.032(6) 0.007(4) 0.004(4) -0.002(4)
C45B 0.043(6) 0.025(5) 0.019(5) 0.004(5) 0.003(4) 0.007(4)
C46B 0.025(5) 0.030(5) 0.016(5) -0.003(4) 0.004(4) -0.002(4)
F22A 0.032(3) 0.029(3) 0.014(3) 0.012(2) 0.001(2) 0.002(2)
F23A 0.033(3) 0.024(3) 0.024(3) 0.012(2) -0.002(2) 0.004(2)
F24A 0.026(3) 0.018(3) 0.036(3) 0.010(2) 0.003(2) -0.003(2)
F25A 0.025(3) 0.028(3) 0.028(3) 0.007(2) 0.004(2) -0.003(2)
F26A 0.027(3) 0.027(3) 0.017(3) 0.007(2) 0.003(2) 0.002(2)
F32A 0.017(2) 0.017(3) 0.036(3) 0.005(2) 0.006(2) 0.003(2)
F33A 0.021(3) 0.028(3) 0.026(3) -0.004(2) 0.009(2) 0.001(2)
F34A 0.042(3) 0.023(3) 0.038(3) -0.001(2) 0.020(2) 0.010(2)
F35A 0.041(3) 0.023(3) 0.033(3) 0.010(2) 0.015(2) 0.006(2)
F36A 0.021(3) 0.023(3) 0.027(3) 0.006(2) 0.013(2) 0.005(2)
F42A 0.018(2) 0.020(3) 0.020(3) -0.006(2) 0.003(2) -0.002(2)
F43A 0.024(3) 0.044(3) 0.032(3) -0.013(2) 0.007(2) -0.009(3)
F44A 0.016(3) 0.072(4) 0.030(3) -0.005(3) -0.003(2) -0.013(3)
F45A 0.027(3) 0.055(4) 0.018(3) 0.016(3) -0.006(2) -0.002(2)
F46A 0.022(3) 0.033(3) 0.023(3) 0.004(2) 0.003(2) 0.005(2)
F22B 0.026(3) 0.036(3) 0.026(3) 0.007(2) 0.003(2) 0.003(2)
F23B 0.030(3) 0.065(4) 0.023(3) 0.018(3) -0.005(2) -0.001(3)
F24B 0.018(3) 0.080(4) 0.037(3) -0.001(3) -0.006(2) -0.016(3)
F25B 0.031(3) 0.057(4) 0.038(3) -0.019(3) 0.005(3) -0.010(3)
F26B 0.027(3) 0.040(3) 0.025(3) -0.008(2) 0.005(2) -0.002(2)
F32B 0.033(3) 0.033(3) 0.031(3) 0.016(2) 0.005(2) 0.002(2)
F33B 0.063(4) 0.017(3) 0.045(3) 0.013(3) 0.014(3) 0.001(2)
F34B 0.056(4) 0.023(3) 0.056(4) -0.008(3) 0.014(3) 0.004(3)
F35B 0.027(3) 0.030(3) 0.042(3) -0.005(2) 0.010(2) 0.003(2)
F36B 0.018(3) 0.024(3) 0.036(3) 0.004(2) 0.004(2) -0.002(2)
F42B 0.024(3) 0.030(3) 0.017(3) 0.007(2) 0.005(2) 0.000(2)
F43B 0.037(3) 0.032(3) 0.019(3) 0.009(2) 0.008(2) -0.004(2)
F44B 0.077(4) 0.025(3) 0.040(3) 0.027(3) 0.013(3) -0.001(2)
F45B 0.090(5) 0.028(3) 0.026(3) 0.017(3) 0.005(3) 0.007(3)
F46B 0.050(3) 0.035(3) 0.014(3) 0.007(3) 0.011(2) 0.002(2)

loop_
_atom_type_symbol
_atom_type_description
_atom_type_scat_dispersion_real
_atom_type_scat_dispersion_imag
_atom_type_scat_source
C C 0.0033 0.0016 'International Tables Vol C Tables 4.2.6.8 and 6.1.1.4'
H H 0.0000 0.0000 'International Tables Vol C Tables 4.2.6.8 and 6.1.1.4'
B B 0.0013 0.0007 'International Tables Vol C Tables 4.2.6.8 and 6.1.1.4'
N N 0.0061 0.0033 'International Tables Vol C Tables 4.2.6.8 and 6.1.1.4'
F F 0.0171 0.0103 'International Tables Vol C Tables 4.2.6.8 and 6.1.1.4'

loop_
_geom_angle_atom_site_label_1
_geom_angle_atom_site_label_2
_geom_angle_atom_site_label_3
_geom_angle
C1A N1A C15A 123.8(7)
C1A N1A C11A 118.4(7)
C15A N1A C11A 117.7(6)
C31A B1A C21A 109.8(6)
C31A B1A C41A 114.1(6)
C21A B1A C41A 102.4(6)
C31A B1A C2A 103.6(6)
C21A B1A C2A 118.7(6)
C41A B1A C2A 108.6(6)
N1A C1A C2A 133.2(8)
N1A C1A H1A 113.4
C2A C1A H1A 113.4
C1A C2A C3A 107.0(6)
C1A C2A B1A 117.3(7)
C3A C2A B1A 112.8(6)
C1A C2A H2A 106.3
C3A C2A H2A 106.3
B1A C2A H2A 106.3
C2A C3A H321 109.5
C2A C3A H322 109.5
H321 C3A H322 109.5
C2A C3A H323 109.5
H321 C3A H323 109.5
H322 C3A H323 109.5
C16A C11A C12A 108.9(7)
C16A C11A C17A 108.5(7)
C12A C11A C17A 113.1(7)
C16A C11A N1A 111.7(6)
C12A C11A N1A 105.6(6)
C17A C11A N1A 109.1(6)
C13A C12A C11A 114.8(7)
C13A C12A H12A 108.6
C11A C12A H12A 108.6
C13A C12A H12B 108.6
C11A C12A H12B 108.6
H12A C12A H12B 107.5
C12A C13A C14A 111.6(7)
C12A C13A H13A 109.3
C14A C13A H13A 109.3
C12A C13A H13B 109.3
C14A C13A H13B 109.3
H13A C13A H13B 108.0
C13A C14A C15A 117.6(7)
C13A C14A H14A 107.9
C15A C14A H14A 107.9
C13A C14A H14B 107.9
C15A C14A H14B 107.9
H14A C14A H14B 107.2
C19A C15A C14A 106.1(6)
C19A C15A C18A 112.1(7)
C14A C15A C18A 109.5(7)
C19A C15A N1A 111.6(6)
C14A C15A N1A 110.6(7)
C18A C15A N1A 107.0(6)
C11A C16A H16A 109.5
C11A C16A H16B 109.5
H16A C16A H16B 109.5
C11A C16A H16C 109.5
H16A C16A H16C 109.5
H16B C16A H16C 109.5
C11A C17A H17A 109.5
C11A C17A H17B 109.5
H17A C17A H17B 109.5
C11A C17A H17C 109.5
H17A C17A H17C 109.5
H17B C17A H17C 109.5
C15A C18A H18A 109.5
C15A C18A H18B 109.5
H18A C18A H18B 109.5
C15A C18A H18C 109.5
H18A C18A H18C 109.5
H18B C18A H18C 109.5
C15A C19A H19A 109.5
C15A C19A H19B 109.5
H19A C19A H19B 109.5
C15A C19A H19C 109.5
H19A C19A H19C 109.5
H19B C19A H19C 109.5
C22A C21A C26A 112.2(7)
C22A C21A B1A 130.5(7)
C26A C21A B1A 117.2(6)
F22A C22A C23A 114.3(7)
F22A C22A C21A 121.4(7)
C23A C22A C21A 124.3(7)
C24A C23A F23A 120.4(7)
C24A C23A C22A 120.4(7)
F23A C23A C22A 119.1(7)
F24A C24A C23A 121.7(7)
F24A C24A C25A 119.5(7)
C23A C24A C25A 118.8(7)
F25A C25A C24A 119.6(7)
F25A C25A C26A 121.3(7)
C24A C25A C26A 119.1(7)
F26A C26A C25A 115.1(6)
F26A C26A C21A 119.7(7)
C25A C26A C21A 125.1(7)
C32A C31A C36A 111.8(7)
C32A C31A B1A 126.3(7)
C36A C31A B1A 121.8(7)
F32A C32A C31A 121.6(7)
F32A C32A C33A 113.2(7)
C31A C32A C33A 125.2(8)
F33A C33A C34A 120.7(7)
F33A C33A C32A 120.7(7)
C34A C33A C32A 118.6(7)
C35A C34A F34A 121.3(8)
C35A C34A C33A 119.1(7)
F34A C34A C33A 119.5(7)
C34A C35A F35A 119.8(7)
C34A C35A C36A 121.3(7)
F35A C35A C36A 118.9(7)
F36A C36A C35A 116.8(7)
F36A C36A C31A 119.3(7)
C35A C36A C31A 123.9(7)
C46A C41A C42A 112.4(7)
C46A C41A B1A 128.6(7)
C42A C41A B1A 118.9(6)
F42A C42A C43A 115.7(7)
F42A C42A C41A 119.0(6)
C43A C42A C41A 125.2(7)
F43A C43A C44A 120.3(7)
F43A C43A C42A 120.1(7)
C44A C43A C42A 119.6(8)
F44A C44A C43A 121.6(8)
F44A C44A C45A 119.9(8)
C43A C44A C45A 118.5(7)
F45A C45A C46A 122.2(8)
F45A C45A C44A 118.4(7)
C46A C45A C44A 119.4(7)
F46A C46A C45A 113.2(7)
F46A C46A C41A 121.9(7)
C45A C46A C41A 124.8(8)
C1B N1B C15B 119.3(8)
C1B N1B C11B 123.3(7)
C15B N1B C11B 117.4(7)
C21B B1B C41B 102.4(6)
C21B B1B C31B 113.4(7)
C41B B1B C31B 110.4(6)
C21B B1B C2B 111.1(6)
C41B B1B C2B 118.0(7)
C31B B1B C2B 101.9(6)
C2B C3B H301 109.5
C2B C3B H302 109.5
H301 C3B H302 109.5
C2B C3B H303 109.5
H301 C3B H303 109.5
H302 C3B H303 109.5
N1B C1B C2B 132.9(9)
N1B C1B H1B 113.6
C2B C1B H1B 113.6
C1B C2B C3B 107.3(7)
C1B C2B B1B 117.6(7)
C3B C2B B1B 111.2(6)
C1B C2B H2B 106.7
C3B C2B H2B 106.7
B1B C2B H2B 106.7
C17B C11B C12B 105.7(7)
C17B C11B C16B 112.7(8)
C12B C11B C16B 110.6(8)
C17B C11B N1B 110.1(7)
C12B C11B N1B 110.2(8)
C16B C11B N1B 107.5(7)
C13B C12B C11B 117.1(8)
C13B C12B H12C 108.0
C11B C12B H12C 108.0
C13B C12B H12D 108.0
C11B C12B H12D 108.0
H12C C12B H12D 107.3
C12B C13B C14B 111.5(8)
C12B C13B H13C 109.3
C14B C13B H13C 109.3
C12B C13B H13D 109.3
C14B C13B H13D 109.3
H13C C13B H13D 108.0
C15B C14B C13B 116.2(8)
C15B C14B H14C 108.2
C13B C14B H14C 108.2
C15B C14B H14D 108.2
C13B C14B H14D 108.2
H14C C14B H14D 107.4
C14B C15B C18B 107.7(7)
C14B C15B N1B 107.6(7)
C18B C15B N1B 110.9(7)
C14B C15B C19B 113.1(7)
C18B C15B C19B 108.7(8)
N1B C15B C19B 108.9(7)
C11B C16B H16D 109.5
C11B C16B H16E 109.5
H16D C16B H16E 109.5
C11B C16B H16F 109.5
H16D C16B H16F 109.5
H16E C16B H16F 109.5
C11B C17B H17D 109.5
C11B C17B H17E 109.5
H17D C17B H17E 109.5
C11B C17B H17F 109.5
H17D C17B H17F 109.5
H17E C17B H17F 109.5
C15B C18B H18D 109.5
C15B C18B H18E 109.5
H18D C18B H18E 109.5
C15B C18B H18F 109.5
H18D C18B H18F 109.5
H18E C18B H18F 109.5
C15B C19B H19D 109.5
C15B C19B H19E 109.5
H19D C19B H19E 109.5
C15B C19B H19F 109.5
H19D C19B H19F 109.5
H19E C19B H19F 109.5
C26B C21B C22B 111.1(7)
C26B C21B B1B 120.2(7)
C22B C21B B1B 128.7(8)
F22B C22B C23B 115.4(8)
F22B C22B C21B 120.7(7)
C23B C22B C21B 123.9(9)
F23B C23B C24B 118.7(8)
F23B C23B C22B 120.0(9)
C24B C23B C22B 121.3(8)
F24B C24B C23B 121.7(9)
F24B C24B C25B 119.7(9)
C23B C24B C25B 118.6(8)
F25B C25B C24B 121.1(8)
F25B C25B C26B 120.3(9)
C24B C25B C26B 118.6(9)
F26B C26B C25B 115.1(8)
F26B C26B C21B 118.3(7)
C25B C26B C21B 126.5(8)
C36B C31B C32B 111.2(8)
C36B C31B B1B 127.3(7)
C32B C31B B1B 121.5(7)
F32B C32B C33B 116.4(8)
F32B C32B C31B 119.7(8)
C33B C32B C31B 123.9(8)
C34B C33B C32B 122.6(8)
C34B C33B F33B 118.4(8)
C32B C33B F33B 119.0(8)
C33B C34B F34B 122.7(9)
C33B C34B C35B 117.4(8)
F34B C34B C35B 119.9(8)
F35B C35B C36B 121.9(8)
F35B C35B C34B 119.7(8)
C36B C35B C34B 118.4(8)
F36B C36B C31B 121.2(7)
F36B C36B C35B 112.5(7)
C31B C36B C35B 126.4(8)
C46B C41B C42B 111.2(7)
C46B C41B B1B 130.2(7)
C42B C41B B1B 118.5(7)
C43B C42B F42B 115.5(6)
C43B C42B C41B 126.8(7)
F42B C42B C41B 117.7(7)
F43B C43B C42B 121.3(7)
F43B C43B C44B 120.0(7)
C42B C43B C44B 118.7(7)
F44B C44B C45B 121.7(8)
F44B C44B C43B 120.3(7)
C45B C44B C43B 118.0(8)
C44B C45B F45B 119.9(8)
C44B C45B C46B 121.3(8)
F45B C45B C46B 118.8(7)
F46B C46B C45B 114.2(7)
F46B C46B C41B 121.9(7)
C45B C46B C41B 123.9(7)

loop_
_geom_bond_atom_site_label_1
_geom_bond_atom_site_label_2
_geom_bond_distance
N1A C1A 1.286(9)
N1A C15A 1.548(10)
N1A C11A 1.552(10)
B1A C31A 1.659(12)
B1A C21A 1.666(11)
B1A C41A 1.668(11)
B1A C2A 1.688(12)
C1A C2A 1.464(10)
C1A H1A 0.95
C2A C3A 1.554(10)
C2A H2A 1.0
C3A H321 0.98
C3A H322 0.98
C3A H323 0.98
C11A C16A 1.526(11)
C11A C12A 1.529(11)
C11A C17A 1.533(11)
C12A C13A 1.516(11)
C12A H12A 0.99
C12A H12B 0.99
C13A C14A 1.517(11)
C13A H13A 0.99
C13A H13B 0.99
C14A C15A 1.523(11)
C14A H14A 0.99
C14A H14B 0.99
C15A C19A 1.521(11)
C15A C18A 1.545(11)
C16A H16A 0.98
C16A H16B 0.98
C16A H16C 0.98
C17A H17A 0.98
C17A H17B 0.98
C17A H17C 0.98
C18A H18A 0.98
C18A H18B 0.98
C18A H18C 0.98
C19A H19A 0.98
C19A H19B 0.98
C19A H19C 0.98
C21A C22A 1.389(11)
C21A C26A 1.391(10)
C22A F22A 1.352(9)
C22A C23A 1.389(11)
C23A C24A 1.353(11)
C23A F23A 1.355(9)
C24A F24A 1.351(9)
C24A C25A 1.375(11)
C25A F25A 1.343(8)
C25A C26A 1.387(11)
C26A F26A 1.352(8)
C31A C32A 1.379(11)
C31A C36A 1.415(11)
C32A F32A 1.362(9)
C32A C33A 1.404(11)
C33A F33A 1.340(8)
C33A C34A 1.366(11)
C34A C35A 1.343(11)
C34A F34A 1.353(9)
C35A F35A 1.365(9)
C35A C36A 1.366(11)
C36A F36A 1.344(8)
C41A C46A 1.379(10)
C41A C42A 1.398(11)
C42A F42A 1.360(8)
C42A C43A 1.372(11)
C43A F43A 1.350(9)
C43A C44A 1.351(12)
C44A F44A 1.345(9)
C44A C45A 1.405(12)
C45A F45A 1.344(9)
C45A C46A 1.369(11)
C46A F46A 1.355(9)
N1B C1B 1.299(10)
N1B C15B 1.531(11)
N1B C11B 1.549(12)
B1B C21B 1.645(12)
B1B C41B 1.670(12)
B1B C31B 1.684(12)
B1B C2B 1.705(12)
C3B C2B 1.562(10)
C3B H301 0.98
C3B H302 0.98
C3B H303 0.98
C1B C2B 1.435(11)
C1B H1B 0.95
C2B H2B 1.0
C11B C17B 1.516(12)
C11B C12B 1.523(12)
C11B C16B 1.525(13)
C12B C13B 1.517(14)
C12B H12C 0.99
C12B H12D 0.99
C13B C14B 1.523(14)
C13B H13C 0.99
C13B H13D 0.99
C14B C15B 1.516(12)
C14B H14C 0.99
C14B H14D 0.99
C15B C18B 1.525(13)
C15B C19B 1.542(12)
C16B H16D 0.98
C16B H16E 0.98
C16B H16F 0.98
C17B H17D 0.98
C17B H17E 0.98
C17B H17F 0.98
C18B H18D 0.98
C18B H18E 0.98
C18B H18F 0.98
C19B H19D 0.98
C19B H19E 0.98
C19B H19F 0.98
C21B C26B 1.388(12)
C21B C22B 1.407(11)
C22B F22B 1.351(9)
C22B C23B 1.370(11)
C23B F23B 1.349(10)
C23B C24B 1.357(13)
C24B F24B 1.347(9)
C24B C25B 1.366(13)
C25B F25B 1.357(10)
C25B C26B 1.380(12)
C26B F26B 1.374(9)
C31B C36B 1.379(11)
C31B C32B 1.407(11)
C32B F32B 1.353(9)
C32B C33B 1.368(12)
C33B C34B 1.340(12)
C33B F33B 1.382(10)
C34B F34B 1.349(10)
C34B C35B 1.395(12)
C35B F35B 1.326(9)
C35B C36B 1.390(12)
C36B F36B 1.370(9)
C41B C46B 1.389(11)
C41B C42B 1.396(10)
C42B C43B 1.355(11)
C42B F42B 1.366(9)
C43B F43B 1.341(8)
C43B C44B 1.384(11)
C44B F44B 1.345(9)
C44B C45B 1.350(12)
C45B F45B 1.360(9)
C45B C46B 1.382(12)
C46B F46B 1.355(9)

loop_
_geom_torsion_atom_site_label_1
_geom_torsion_atom_site_label_2
_geom_torsion_atom_site_label_3
_geom_torsion_atom_site_label_4
_geom_torsion
C15A N1A C1A C2A 1.7(12)
C11A N1A C1A C2A 177.2(7)
N1A C1A C2A C3A -114.6(9)
N1A C1A C2A B1A 117.5(9)
C31A B1A C2A C1A -178.8(6)
C21A B1A C2A C1A 59.2(10)
C41A B1A C2A C1A -57.1(9)
C31A B1A C2A C3A 56.1(8)
C21A B1A C2A C3A -65.9(9)
C41A B1A C2A C3A 177.8(6)
C1A N1A C11A C16A -16.8(9)
C15A N1A C11A C16A 159.0(6)
C1A N1A C11A C12A -135.1(7)
C15A N1A C11A C12A 40.7(8)
C1A N1A C11A C17A 103.1(8)
C15A N1A C11A C17A -81.1(8)
C16A C11A C12A C13A 175.6(7)
C17A C11A C12A C13A 54.9(10)
N1A C11A C12A C13A -64.3(8)
C11A C12A C13A C14A 31.1(10)
C12A C13A C14A C15A 27.9(11)
C13A C14A C15A C19A -169.9(7)
C13A C14A C15A C18A 68.9(9)
C13A C14A C15A N1A -48.7(9)
C1A N1A C15A C19A -55.4(9)
C11A N1A C15A C19A 129.0(7)
C1A N1A C15A C14A -173.3(7)
C11A N1A C15A C14A 11.2(9)
C1A N1A C15A C18A 67.6(9)
C11A N1A C15A C18A -108.0(7)
C31A B1A C21A C22A -117.0(8)
C41A B1A C21A C22A 121.4(8)
C2A B1A C21A C22A 1.8(12)
C31A B1A C21A C26A 66.8(8)
C41A B1A C21A C26A -54.8(8)
C2A B1A C21A C26A -174.3(7)
C26A C21A C22A F22A 178.4(6)
B1A C21A C22A F22A 2.1(12)
C26A C21A C22A C23A -2.2(11)
B1A C21A C22A C23A -178.5(8)
F22A C22A C23A C24A -178.5(7)
C21A C22A C23A C24A 2.0(12)
F22A C22A C23A F23A 0.5(10)
C21A C22A C23A F23A -179.0(7)
F23A C23A C24A F24A 1.1(11)
C22A C23A C24A F24A -179.9(7)
F23A C23A C24A C25A 179.9(7)
C22A C23A C24A C25A -1.1(11)
F24A C24A C25A F25A -1.1(11)
C23A C24A C25A F25A -179.9(7)
F24A C24A C25A C26A 179.4(7)
C23A C24A C25A C26A 0.6(11)
F25A C25A C26A F26A 2.4(10)
C24A C25A C26A F26A -178.2(7)
F25A C25A C26A C21A 179.6(7)
C24A C25A C26A C21A -0.9(12)
C22A C21A C26A F26A 178.7(6)
B1A C21A C26A F26A -4.4(10)
C22A C21A C26A C25A 1.6(11)
B1A C21A C26A C25A 178.5(7)
C21A B1A C31A C32A 11.6(10)
C41A B1A C31A C32A 125.9(8)
C2A B1A C31A C32A -116.2(8)
C21A B1A C31A C36A -172.8(6)
C41A B1A C31A C36A -58.5(9)
C2A B1A C31A C36A 59.4(9)
C36A C31A C32A F32A -177.1(6)
B1A C31A C32A F32A -1.2(12)
C36A C31A C32A C33A 2.3(11)
B1A C31A C32A C33A 178.2(7)
F32A C32A C33A F33A -3.1(10)
C31A C32A C33A F33A 177.4(7)
F32A C32A C33A C34A 177.9(7)
C31A C32A C33A C34A -1.5(12)
F33A C33A C34A C35A -179.2(7)
C32A C33A C34A C35A -0.3(11)
F33A C33A C34A F34A 0.5(11)
C32A C33A C34A F34A 179.5(7)
F34A C34A C35A F35A 0.2(12)
C33A C34A C35A F35A 180.0(7)
F34A C34A C35A C36A -178.7(7)
C33A C34A C35A C36A 1.1(12)
C34A C35A C36A F36A -179.7(7)
F35A C35A C36A F36A 1.4(10)
C34A C35A C36A C31A -0.2(12)
F35A C35A C36A C31A -179.1(7)
C32A C31A C36A F36A 178.1(6)
B1A C31A C36A F36A 1.9(10)
C32A C31A C36A C35A -1.4(11)
B1A C31A C36A C35A -177.6(7)
C31A B1A C41A C46A 1.2(11)
C21A B1A C41A C46A 119.8(8)
C2A B1A C41A C46A -113.8(8)
C31A B1A C41A C42A -175.8(7)
C21A B1A C41A C42A -57.2(8)
C2A B1A C41A C42A 69.2(9)
C46A C41A C42A F42A -175.7(6)
B1A C41A C42A F42A 1.8(10)
C46A C41A C42A C43A 3.4(11)
B1A C41A C42A C43A -179.2(8)
F42A C42A C43A F43A -1.3(11)
C41A C42A C43A F43A 179.6(7)
F42A C42A C43A C44A 179.1(7)
C41A C42A C43A C44A 0.0(13)
F43A C43A C44A F44A 0.0(12)
C42A C43A C44A F44A 179.5(7)
F43A C43A C44A C45A 177.7(7)
C42A C43A C44A C45A -2.8(12)
F44A C44A C45A F45A 1.2(11)
C43A C44A C45A F45A -176.5(7)
F44A C44A C45A C46A 179.7(7)
C43A C44A C45A C46A 2.0(12)
F45A C45A C46A F46A 3.2(11)
C44A C45A C46A F46A -175.2(7)
F45A C45A C46A C41A -179.8(7)
C44A C45A C46A C41A 1.8(12)
C42A C41A C46A F46A 172.6(7)
B1A C41A C46A F46A -4.6(12)
C42A C41A C46A C45A -4.2(11)
B1A C41A C46A C45A 178.6(8)
C15B N1B C1B C2B -178.1(8)
C11B N1B C1B C2B 2.4(13)
N1B C1B C2B C3B 115.8(10)
N1B C1B C2B B1B -118.0(10)
C21B B1B C2B C1B 52.1(10)
C41B B1B C2B C1B -65.7(10)
C31B B1B C2B C1B 173.2(7)
C21B B1B C2B C3B 176.4(7)
C41B B1B C2B C3B 58.6(10)
C31B B1B C2B C3B -62.5(9)
C1B N1B C11B C17B 58.4(10)
C15B N1B C11B C17B -121.1(8)
C1B N1B C11B C12B 174.6(7)
C15B N1B C11B C12B -4.9(10)
C1B N1B C11B C16B -64.8(10)
C15B N1B C11B C16B 115.7(8)
C17B C11B C12B C13B 168.0(9)
C16B C11B C12B C13B -69.7(13)
N1B C11B C12B C13B 49.1(12)
C11B C12B C13B C14B -37.9(14)
C12B C13B C14B C15B -18.0(13)
C13B C14B C15B C18B 177.6(8)
C13B C14B C15B N1B 58.0(10)
C13B C14B C15B C19B -62.2(11)
C1B N1B C15B C14B 135.4(8)
C11B N1B C15B C14B -45.1(9)
C1B N1B C15B C18B 17.8(11)
C11B N1B C15B C18B -162.6(7)
C1B N1B C15B C19B -101.7(8)
C11B N1B C15B C19B 77.9(9)
C41B B1B C21B C26B 58.0(9)
C31B B1B C21B C26B 177.0(7)
C2B B1B C21B C26B -68.9(9)
C41B B1B C21B C22B -117.8(9)
C31B B1B C21B C22B 1.2(12)
C2B B1B C21B C22B 115.3(9)
C26B C21B C22B F22B -176.6(7)
B1B C21B C22B F22B -0.5(12)
C26B C21B C22B C23B 1.7(11)
B1B C21B C22B C23B 177.8(8)
F22B C22B C23B F23B -1.5(11)
C21B C22B C23B F23B -179.9(7)
F22B C22B C23B C24B 178.2(7)
C21B C22B C23B C24B -0.2(13)
F23B C23B C24B F24B 0.1(12)
C22B C23B C24B F24B -179.6(8)
F23B C23B C24B C25B 177.2(8)
C22B C23B C24B C25B -2.5(13)
F24B C24B C25B F25B -1.6(12)
C23B C24B C25B F25B -178.7(8)
F24B C24B C25B C26B -179.4(8)
C23B C24B C25B C26B 3.5(12)
F25B C25B C26B F26B 3.5(11)
C24B C25B C26B F26B -178.7(7)
F25B C25B C26B C21B -179.8(7)
C24B C25B C26B C21B -2.0(13)
C22B C21B C26B F26B 176.0(7)
B1B C21B C26B F26B -0.5(11)
C22B C21B C26B C25B -0.5(12)
B1B C21B C26B C25B -177.0(8)
C21B B1B C31B C36B -120.8(8)
C41B B1B C31B C36B -6.4(11)
C2B B1B C31B C36B 119.7(8)
C21B B1B C31B C32B 60.5(10)
C41B B1B C31B C32B 174.8(7)
C2B B1B C31B C32B -59.0(9)
C36B C31B C32B F32B 179.3(6)
B1B C31B C32B F32B -1.8(11)
C36B C31B C32B C33B 1.6(11)
B1B C31B C32B C33B -179.5(8)
F32B C32B C33B C34B -176.5(8)
C31B C32B C33B C34B 1.3(13)
F32B C32B C33B F33B 1.8(11)
C31B C32B C33B F33B 179.6(7)
C32B C33B C34B F34B 177.6(8)
F33B C33B C34B F34B -0.7(13)
C32B C33B C34B C35B -1.3(13)
F33B C33B C34B C35B -179.6(7)
C33B C34B C35B F35B 178.2(7)
F34B C34B C35B F35B -0.7(11)
C33B C34B C35B C36B -1.6(12)
F34B C34B C35B C36B 179.5(7)
C32B C31B C36B F36B 176.4(7)
B1B C31B C36B F36B -2.4(12)
C32B C31B C36B C35B -4.8(11)
B1B C31B C36B C35B 176.4(8)
F35B C35B C36B F36B 4.1(10)
C34B C35B C36B F36B -176.1(7)
F35B C35B C36B C31B -174.8(7)
C34B C35B C36B C31B 5.0(12)
C21B B1B C41B C46B -118.3(9)
C31B B1B C41B C46B 120.6(9)
C2B B1B C41B C46B 4.1(12)
C21B B1B C41B C42B 59.5(9)
C31B B1B C41B C42B -61.6(9)
C2B B1B C41B C42B -178.1(7)
C46B C41B C42B C43B -0.8(12)
B1B C41B C42B C43B -179.0(8)
C46B C41B C42B F42B -179.7(6)
B1B C41B C42B F42B 2.1(10)
F42B C42B C43B F43B -1.9(11)
C41B C42B C43B F43B 179.1(7)
F42B C42B C43B C44B 177.2(7)
C41B C42B C43B C44B -1.8(13)
F43B C43B C44B F44B 0.8(13)
C42B C43B C44B F44B -178.3(8)
F43B C43B C44B C45B -178.8(8)
C42B C43B C44B C45B 2.1(13)
F44B C44B C45B F45B 0.2(13)
C43B C44B C45B F45B 179.8(8)
F44B C44B C45B C46B -179.5(8)
C43B C44B C45B C46B 0.1(14)
C44B C45B C46B F46B 175.9(8)
F45B C45B C46B F46B -3.8(12)
C44B C45B C46B C41B -3.0(14)
F45B C45B C46B C41B 177.3(8)
C42B C41B C46B F46B -175.7(7)
B1B C41B C46B F46B 2.2(13)
C42B C41B C46B C45B 3.1(12)
B1B C41B C46B C45B -178.9(8)
